data_7713751
loop_
_publ_author_name
'Mudarmah, Khalil'
'Bagale, Bijaya'
'Chen, Guanyu'
'Krause, Jeanette'
'Mighion, Jeffrey D.'
'Huang, Songping D.'

_publ_section_title
;
 Harnessing the Dual Antimicrobial Mode of Action with a Lipophilic Mn(II)
 Complex Using the Principle of the Irving-Williams Series to Completely
 Eradicate Staphylococcus aureus
;
_journal_name_full 'Dalton Transactions'
_journal_paper_doi 10.1039/D3DT01904G
_journal_year 2023
_chemical_formula_moiety 'C24 H24 N2 O4 S2 Br4 Mn, C2 H6 O S'
_chemical_formula_sum 'C26 H30 Br4 Mn N2 O5 S3'
_chemical_formula_weight 921.28
_space_group_crystal_system monoclinic
_space_group_IT_number 9
_space_group_name_Hall 'C -2yc'
_space_group_name_H-M_alt 'C 1 c 1'
_atom_sites_solution_hydrogens geom
_atom_sites_solution_primary direct
_atom_sites_solution_secondary difmap
_audit_creation_method SHELXL-2017/1
_audit_update_record
;
2023-06-01 deposited with the CCDC.	2023-08-16 downloaded from the CCDC.
;
_cell_angle_alpha 90
_cell_angle_beta 112.1318(11)
_cell_angle_gamma 90
_cell_formula_units_Z 4
_cell_length_a 21.7849(4)
_cell_length_b 15.7021(4)
_cell_length_c 10.5287(3)
_cell_measurement_reflns_used 9976
_cell_measurement_temperature 150(2)
_cell_measurement_theta_max 27.53
_cell_measurement_theta_min 2.34
_cell_volume 3336.18(14)
_computing_cell_refinement 'Bruker SAINT v8.38A (Bruker, 2016)'
_computing_data_collection 'Bruker APEX3 v2018.1.0 (Bruker, 2018)'
_computing_data_reduction 'Bruker SAINT v8.38A (Bruker, 2016)'
_computing_molecular_graphics 'Bruker SHELXTL v6.14'
_computing_publication_material 'Bruker SHELXTL v6.14'
_computing_structure_refinement 'SHELXL-2017/1 (Sheldrick, 2017, G.M. Sheldrick (2015) Acta Cryst., C71, 3-8)'
_computing_structure_solution 'Bruker SHELXTL v6.14'
_diffrn_ambient_temperature 150(2)
_diffrn_measured_fraction_theta_full 1.000
_diffrn_measured_fraction_theta_max 0.999
_diffrn_measurement_device_type 'Bruker APEX-II CCD'
_diffrn_measurement_method '\w scans'
_diffrn_radiation_monochromator 'Bruker TRIUMPH curved-graphite'
_diffrn_radiation_type MoK\a
_diffrn_radiation_wavelength 0.71073
_diffrn_reflns_av_R_equivalents 0.0300
_diffrn_reflns_av_unetI/netI 0.0397
_diffrn_reflns_Laue_measured_fraction_full 1.000
_diffrn_reflns_Laue_measured_fraction_max 0.999
_diffrn_reflns_limit_h_max 29
_diffrn_reflns_limit_h_min -29
_diffrn_reflns_limit_k_max 20
_diffrn_reflns_limit_k_min -20
_diffrn_reflns_limit_l_max 14
_diffrn_reflns_limit_l_min -14
_diffrn_reflns_number 41048
_diffrn_reflns_point_group_measured_fraction_full 1.000
_diffrn_reflns_point_group_measured_fraction_max 0.999
_diffrn_reflns_theta_full 25.242
_diffrn_reflns_theta_max 28.306
_diffrn_reflns_theta_min 1.643
_diffrn_source 'fine-focus sealed tube'
_exptl_absorpt_coefficient_mu 5.412
_exptl_absorpt_correction_T_max 0.862
_exptl_absorpt_correction_T_min 0.758
_exptl_absorpt_correction_type multi-scan
_exptl_absorpt_process_details 'SADABS 2016/2 (L.Krause, et al. J. Appl. Cryst. (2015), 48, 3-10)'
_exptl_crystal_colour red-orange
_exptl_crystal_density_diffrn 1.834
_exptl_crystal_description 'rectangular block'
_exptl_crystal_F_000 1812
_exptl_crystal_size_max 0.152
_exptl_crystal_size_mid 0.082
_exptl_crystal_size_min 0.061
_refine_diff_density_max 1.307
_refine_diff_density_min -0.433
_refine_diff_density_rms 0.066
_refine_ls_abs_structure_details
;
 Refined as an inversion twin.
;
_refine_ls_abs_structure_Flack 0.014(6)
_refine_ls_extinction_method none
_refine_ls_goodness_of_fit_ref 0.982
_refine_ls_hydrogen_treatment constr
_refine_ls_matrix_type full
_refine_ls_number_parameters 379
_refine_ls_number_reflns 8253
_refine_ls_number_restraints 2
_refine_ls_restrained_S_all 0.982
_refine_ls_R_factor_all 0.0294
_refine_ls_R_factor_gt 0.0237
_refine_ls_shift/su_max 0.001
_refine_ls_shift/su_mean 0.000
_refine_ls_structure_factor_coef Fsqd
_refine_ls_weighting_details 'w=1/[\s^2^(Fo^2^)+(0.0198P)^2^] where P=(Fo^2^+2Fc^2^)/3'
_refine_ls_weighting_scheme calc
_refine_ls_wR_factor_gt 0.0488
_refine_ls_wR_factor_ref 0.0500
_reflns_Friedel_coverage 0.998
_reflns_Friedel_fraction_full 1.000
_reflns_Friedel_fraction_max 0.999
_reflns_number_gt 7412
_reflns_number_total 8253
_reflns_threshold_expression 'I > 2\s(I)'
_cod_data_source_file d3dt01904g2.cif
_cod_data_source_block 1
_cod_original_cell_volume 3336.17(15)
_cod_original_sg_symbol_H-M 'C c'
_cod_database_code 7713751
_shelx_shelxl_version_number 2017/1
_shelx_space_group_comment
;
The symmetry employed for this shelxl refinement is uniquely defined
by the following loop, which should always be used as a source of
symmetry information in preference to the above space-group names.
They are only intended as comments.
;
_shelx_estimated_absorpt_t_min 0.493
_shelx_estimated_absorpt_t_max 0.734

loop_
_space_group_symop_operation_xyz
'x, y, z'
'x, -y, z+1/2'
'x+1/2, y+1/2, z'
'x+1/2, -y+1/2, z+1/2'

loop_
_atom_site_label
_atom_site_type_symbol
_atom_site_fract_x
_atom_site_fract_y
_atom_site_fract_z
_atom_site_U_iso_or_equiv
_atom_site_adp_type
_atom_site_occupancy
_atom_site_site_symmetry_order
_atom_site_calc_flag
_atom_site_refinement_flags_posn
_atom_site_refinement_flags_adp
_atom_site_refinement_flags_occupancy
_atom_site_disorder_assembly
_atom_site_disorder_group
Mn Mn 0.54530(3) 0.31227(4) 0.64716(6) 0.01747(12) Uani 1 1 d . . . . .
Br1 Br 0.34161(2) 0.31578(2) 0.78204(4) 0.02730(10) Uani 1 1 d . . . . .
Br2 Br 0.39708(3) -0.03235(3) 0.90227(6) 0.04424(14) Uani 1 1 d . . . . .
Br3 Br 0.76231(2) 0.34809(3) 0.56160(4) 0.02913(10) Uani 1 1 d . . . . .
Br4 Br 0.62420(2) 0.17243(3) 0.06794(4) 0.03160(11) Uani 1 1 d . . . . .
S1 S 0.67477(6) 0.39167(10) 0.93224(13) 0.0492(3) Uani 1 1 d . . . . .
S2 S 0.53257(5) 0.49657(6) 0.48555(11) 0.0243(2) Uani 1 1 d . . . . .
O1 O 0.46245(13) 0.30376(16) 0.7022(3) 0.0211(6) Uani 1 1 d . . . . .
O2 O 0.63075(13) 0.32437(17) 0.5991(3) 0.0220(6) Uani 1 1 d . . . . .
O3 O 0.60760(15) 0.3546(2) 0.8535(3) 0.0342(7) Uani 1 1 d . . . . .
O4 O 0.51138(14) 0.44083(17) 0.5794(3) 0.0255(6) Uani 1 1 d . . . . .
N1 N 0.53907(16) 0.1676(2) 0.7068(3) 0.0199(7) Uani 1 1 d . . . . .
N2 N 0.51312(15) 0.27151(19) 0.4162(3) 0.0173(6) Uani 1 1 d . . . . .
C1 C 0.44810(18) 0.2322(2) 0.7433(4) 0.0177(8) Uani 1 1 d . . . . .
C2 C 0.39518(18) 0.2201(2) 0.7851(4) 0.0204(8) Uani 1 1 d . . . . .
C3 C 0.3801(2) 0.1419(2) 0.8313(4) 0.0228(8) Uani 1 1 d . . . . .
H3A H 0.343454 0.137638 0.858807 0.027 Uiso 1 1 calc R U . . .
C4 C 0.4181(2) 0.0725(2) 0.8364(4) 0.0251(9) Uani 1 1 d . . . . .
C5 C 0.4729(2) 0.0769(2) 0.7954(4) 0.0227(8) Uani 1 1 d . . . . .
C6 C 0.48727(19) 0.1566(2) 0.7489(4) 0.0179(7) Uani 1 1 d . . . . .
C7 C 0.5144(2) 0.0080(3) 0.7958(5) 0.0319(10) Uani 1 1 d . . . . .
H7A H 0.507067 -0.046589 0.826463 0.038 Uiso 1 1 calc R U . . .
C8 C 0.5650(2) 0.0200(3) 0.7521(5) 0.0328(10) Uani 1 1 d . . . . .
H8A H 0.592571 -0.026707 0.750886 0.039 Uiso 1 1 calc R U . . .
C9 C 0.5772(2) 0.1008(3) 0.7085(4) 0.0247(8) Uani 1 1 d . . . . .
C10 C 0.6322(2) 0.1134(3) 0.6593(5) 0.0341(10) Uani 1 1 d . . . . .
H10A H 0.659828 0.161369 0.708353 0.051 Uiso 1 1 calc R U . . .
H10B H 0.613877 0.125602 0.560725 0.051 Uiso 1 1 calc R U . . .
H10C H 0.659299 0.061678 0.676355 0.051 Uiso 1 1 calc R U . . .
C11 C 0.62858(18) 0.2978(2) 0.4815(4) 0.0184(8) Uani 1 1 d . . . . .
C12 C 0.68217(18) 0.2992(2) 0.4391(4) 0.0196(8) Uani 1 1 d . . . . .
C13 C 0.67990(19) 0.2639(2) 0.3163(4) 0.0214(8) Uani 1 1 d . . . . .
H13A H 0.718350 0.264993 0.294235 0.026 Uiso 1 1 calc R U . . .
C14 C 0.62298(19) 0.2276(2) 0.2270(4) 0.0202(8) Uani 1 1 d . . . . .
C15 C 0.56412(19) 0.2300(2) 0.2551(4) 0.0182(8) Uani 1 1 d . . . . .
C16 C 0.56750(18) 0.2650(2) 0.3806(4) 0.0171(7) Uani 1 1 d . . . . .
C17 C 0.5008(2) 0.2035(2) 0.1625(4) 0.0229(8) Uani 1 1 d . . . . .
H17A H 0.496202 0.178246 0.077407 0.027 Uiso 1 1 calc R U . . .
C18 C 0.4465(2) 0.2144(3) 0.1958(4) 0.0255(9) Uani 1 1 d . . . . .
H18A H 0.403784 0.198675 0.132704 0.031 Uiso 1 1 calc R U . . .
C19 C 0.45426(19) 0.2494(2) 0.3256(4) 0.0210(8) Uani 1 1 d . . . . .
C20 C 0.3951(2) 0.2641(3) 0.3630(5) 0.0301(10) Uani 1 1 d . . . . .
H20A H 0.409547 0.288921 0.454998 0.045 Uiso 1 1 calc R U . . .
H20B H 0.372822 0.209675 0.361710 0.045 Uiso 1 1 calc R U . . .
H20C H 0.364371 0.303127 0.296669 0.045 Uiso 1 1 calc R U . . .
C21 C 0.7337(3) 0.3164(4) 0.9225(6) 0.0589(16) Uani 1 1 d . . . . .
H21A H 0.728068 0.262564 0.964067 0.088 Uiso 1 1 calc R U . . .
H21B H 0.778546 0.338277 0.971910 0.088 Uiso 1 1 calc R U . . .
H21C H 0.727004 0.306702 0.826250 0.088 Uiso 1 1 calc R U . . .
C22 C 0.6873(3) 0.4713(3) 0.8232(6) 0.0522(14) Uani 1 1 d . . . . .
H22A H 0.657067 0.519116 0.815016 0.078 Uiso 1 1 calc R U . . .
H22B H 0.678382 0.447006 0.732287 0.078 Uiso 1 1 calc R U . . .
H22C H 0.733163 0.491527 0.862569 0.078 Uiso 1 1 calc R U . . .
C23 C 0.5197(2) 0.6018(3) 0.5310(5) 0.0338(10) Uani 1 1 d . . . . .
H23A H 0.553302 0.615721 0.621037 0.051 Uiso 1 1 calc R U . . .
H23B H 0.475508 0.606110 0.534584 0.051 Uiso 1 1 calc R U . . .
H23C H 0.523148 0.641656 0.462377 0.051 Uiso 1 1 calc R U . . .
C24 C 0.4656(2) 0.4917(3) 0.3229(5) 0.0333(10) Uani 1 1 d . . . . .
H24A H 0.471828 0.535278 0.262092 0.050 Uiso 1 1 calc R U . . .
H24B H 0.423759 0.501996 0.334854 0.050 Uiso 1 1 calc R U . . .
H24C H 0.464532 0.435296 0.282370 0.050 Uiso 1 1 calc R U . . .
S3 S 0.26282(6) 0.47785(7) 0.53396(11) 0.0314(2) Uani 1 1 d . . . . .
O5 O 0.27934(17) 0.4993(2) 0.6820(3) 0.0423(9) Uani 1 1 d . . . . .
C25 C 0.3393(3) 0.4689(3) 0.5089(5) 0.0456(13) Uani 1 1 d . . . . .
H25A H 0.330143 0.459728 0.411399 0.068 Uiso 1 1 calc R U . . .
H25B H 0.364657 0.420585 0.562074 0.068 Uiso 1 1 calc R U . . .
H25C H 0.364967 0.521353 0.539550 0.068 Uiso 1 1 calc R U . . .
C26 C 0.2368(2) 0.5744(3) 0.4431(5) 0.0363(11) Uani 1 1 d . . . . .
H26A H 0.193825 0.591219 0.445033 0.054 Uiso 1 1 calc R U . . .
H26B H 0.232559 0.566576 0.347785 0.054 Uiso 1 1 calc R U . . .
H26C H 0.269543 0.618999 0.486004 0.054 Uiso 1 1 calc R U . . .

loop_
_atom_site_aniso_label
_atom_site_aniso_U_11
_atom_site_aniso_U_22
_atom_site_aniso_U_33
_atom_site_aniso_U_23
_atom_site_aniso_U_13
_atom_site_aniso_U_12
Mn 0.0166(3) 0.0188(3) 0.0204(3) -0.0005(2) 0.0108(2) 0.0003(2)
Br1 0.0234(2) 0.02374(19) 0.0428(2) 0.00205(19) 0.02160(19) 0.00362(17)
Br2 0.0459(3) 0.0248(2) 0.0721(4) 0.0140(2) 0.0337(3) -0.0026(2)
Br3 0.01296(18) 0.0477(3) 0.0258(2) 0.00154(19) 0.00623(15) -0.00143(18)
Br4 0.0356(2) 0.0418(3) 0.0240(2) -0.00517(19) 0.01867(19) 0.0021(2)
S1 0.0306(7) 0.0785(10) 0.0340(7) -0.0140(7) 0.0070(6) -0.0058(7)
S2 0.0292(5) 0.0213(5) 0.0292(5) 0.0032(4) 0.0189(5) 0.0009(4)
O1 0.0216(14) 0.0164(13) 0.0312(15) 0.0028(11) 0.0165(12) 0.0035(11)
O2 0.0181(14) 0.0295(15) 0.0214(15) -0.0072(11) 0.0109(12) -0.0026(11)
O3 0.0263(16) 0.0523(19) 0.0235(15) -0.0074(14) 0.0087(13) 0.0007(15)
O4 0.0352(17) 0.0224(14) 0.0255(15) 0.0060(12) 0.0189(13) 0.0052(12)
N1 0.0196(17) 0.0234(16) 0.0179(16) -0.0004(13) 0.0085(13) 0.0032(13)
N2 0.0158(16) 0.0174(15) 0.0209(16) -0.0017(13) 0.0093(13) 0.0001(12)
C1 0.0171(18) 0.0195(17) 0.0164(19) 0.0005(14) 0.0060(16) 0.0005(15)
C2 0.0195(19) 0.0188(18) 0.024(2) -0.0026(16) 0.0099(17) 0.0018(15)
C3 0.022(2) 0.0226(19) 0.027(2) -0.0003(16) 0.0123(17) -0.0057(16)
C4 0.026(2) 0.0165(19) 0.034(2) 0.0020(17) 0.0123(19) -0.0058(16)
C5 0.022(2) 0.0218(19) 0.024(2) 0.0005(16) 0.0092(17) 0.0009(16)
C6 0.0163(18) 0.0208(18) 0.0170(18) -0.0016(15) 0.0066(15) -0.0006(15)
C7 0.034(3) 0.017(2) 0.044(3) 0.0005(18) 0.015(2) 0.0022(18)
C8 0.033(2) 0.021(2) 0.047(3) 0.0057(19) 0.018(2) 0.0111(18)
C9 0.022(2) 0.026(2) 0.027(2) -0.0034(18) 0.0114(17) 0.0050(17)
C10 0.036(3) 0.032(2) 0.044(3) 0.007(2) 0.026(2) 0.015(2)
C11 0.0156(19) 0.0189(18) 0.022(2) 0.0029(15) 0.0082(16) 0.0028(15)
C12 0.0121(18) 0.023(2) 0.0230(19) 0.0014(16) 0.0055(15) 0.0027(15)
C13 0.020(2) 0.0258(19) 0.0220(19) 0.0066(16) 0.0114(17) 0.0074(16)
C14 0.025(2) 0.0180(18) 0.021(2) 0.0022(15) 0.0133(17) 0.0064(16)
C15 0.0212(19) 0.0147(17) 0.0209(19) 0.0021(15) 0.0105(16) 0.0026(15)
C16 0.0172(19) 0.0146(17) 0.0208(19) 0.0037(14) 0.0086(15) 0.0023(14)
C17 0.027(2) 0.023(2) 0.020(2) -0.0044(16) 0.0104(18) -0.0024(17)
C18 0.020(2) 0.031(2) 0.024(2) -0.0043(18) 0.0059(17) -0.0069(18)
C19 0.0179(19) 0.0182(18) 0.029(2) -0.0043(16) 0.0112(17) -0.0031(15)
C20 0.018(2) 0.035(2) 0.038(3) -0.0117(19) 0.0124(19) -0.0041(18)
C21 0.034(3) 0.094(5) 0.048(3) 0.008(3) 0.014(3) 0.008(3)
C22 0.046(3) 0.048(3) 0.061(4) -0.019(3) 0.018(3) -0.013(3)
C23 0.047(3) 0.023(2) 0.037(3) -0.0010(19) 0.022(2) -0.003(2)
C24 0.045(3) 0.030(2) 0.027(2) 0.0026(18) 0.017(2) -0.005(2)
S3 0.0367(6) 0.0330(6) 0.0296(6) 0.0053(5) 0.0184(5) 0.0045(5)
O5 0.054(2) 0.055(2) 0.0257(17) 0.0113(15) 0.0236(16) 0.0271(17)
C25 0.047(3) 0.064(3) 0.032(3) 0.010(2) 0.022(2) 0.025(3)
C26 0.037(3) 0.041(3) 0.034(3) 0.014(2) 0.016(2) 0.012(2)

loop_
_atom_type_symbol
_atom_type_description
_atom_type_scat_dispersion_real
_atom_type_scat_dispersion_imag
_atom_type_scat_source
C C 0.0033 0.0016 'International Tables Vol C Tables 4.2.6.8 and 6.1.1.4'
H H 0.0000 0.0000 'International Tables Vol C Tables 4.2.6.8 and 6.1.1.4'
N N 0.0061 0.0033 'International Tables Vol C Tables 4.2.6.8 and 6.1.1.4'
O O 0.0106 0.0060 'International Tables Vol C Tables 4.2.6.8 and 6.1.1.4'
Br Br -0.2901 2.4595 'International Tables Vol C Tables 4.2.6.8 and 6.1.1.4'
S S 0.1246 0.1234 'International Tables Vol C Tables 4.2.6.8 and 6.1.1.4'
Mn Mn 0.3368 0.7283 'International Tables Vol C Tables 4.2.6.8 and 6.1.1.4'

loop_
_geom_angle_atom_site_label_1
_geom_angle_atom_site_label_2
_geom_angle_atom_site_label_3
_geom_angle
_geom_angle_site_symmetry_1
_geom_angle_site_symmetry_3
_geom_angle_publ_flag
O1 Mn O2 177.50(11) . . ?
O1 Mn O4 85.89(10) . . ?
O2 Mn O4 93.39(10) . . ?
O1 Mn O3 91.22(11) . . ?
O2 Mn O3 86.42(11) . . ?
O4 Mn O3 92.89(11) . . ?
O1 Mn N2 108.43(11) . . ?
O2 Mn N2 73.93(10) . . ?
O4 Mn N2 88.94(10) . . ?
O3 Mn N2 160.34(11) . . ?
O1 Mn N1 74.05(10) . . ?
O2 Mn N1 107.00(11) . . ?
O4 Mn N1 158.18(11) . . ?
O3 Mn N1 95.99(12) . . ?
N2 Mn N1 89.34(11) . . ?
O3 S1 C21 106.6(3) . . ?
O3 S1 C22 105.6(2) . . ?
C21 S1 C22 98.1(3) . . ?
O4 S2 C23 104.14(18) . . ?
O4 S2 C24 105.17(19) . . ?
C23 S2 C24 98.2(2) . . ?
C1 O1 Mn 119.5(2) . . ?
C11 O2 Mn 118.9(2) . . ?
S1 O3 Mn 141.02(19) . . ?
S2 O4 Mn 126.87(16) . . ?
C9 N1 C6 118.8(3) . . ?
C9 N1 Mn 131.2(3) . . ?
C6 N1 Mn 110.0(2) . . ?
C19 N2 C16 119.0(3) . . ?
C19 N2 Mn 130.3(2) . . ?
C16 N2 Mn 110.5(2) . . ?
O1 C1 C2 124.1(3) . . ?
O1 C1 C6 121.0(3) . . ?
C2 C1 C6 114.8(3) . . ?
C1 C2 C3 123.9(4) . . ?
C1 C2 Br1 117.6(3) . . ?
C3 C2 Br1 118.5(3) . . ?
C4 C3 C2 119.9(4) . . ?
C3 C4 C5 121.3(4) . . ?
C3 C4 Br2 118.8(3) . . ?
C5 C4 Br2 119.9(3) . . ?
C7 C5 C4 125.2(4) . . ?
C7 C5 C6 117.0(4) . . ?
C4 C5 C6 117.9(3) . . ?
N1 C6 C5 122.5(3) . . ?
N1 C6 C1 115.4(3) . . ?
C5 C6 C1 122.2(3) . . ?
C8 C7 C5 119.6(4) . . ?
C7 C8 C9 120.8(4) . . ?
N1 C9 C8 121.4(4) . . ?
N1 C9 C10 118.0(4) . . ?
C8 C9 C10 120.6(4) . . ?
O2 C11 C12 124.6(3) . . ?
O2 C11 C16 120.7(3) . . ?
C12 C11 C16 114.7(3) . . ?
C13 C12 C11 123.3(4) . . ?
C13 C12 Br3 119.6(3) . . ?
C11 C12 Br3 117.0(3) . . ?
C14 C13 C12 120.7(3) . . ?
C13 C14 C15 120.1(3) . . ?
C13 C14 Br4 119.2(3) . . ?
C15 C14 Br4 120.7(3) . . ?
C16 C15 C17 117.0(3) . . ?
C16 C15 C14 118.3(3) . . ?
C17 C15 C14 124.7(4) . . ?
N2 C16 C15 122.7(3) . . ?
N2 C16 C11 114.9(3) . . ?
C15 C16 C11 122.4(3) . . ?
C18 C17 C15 119.9(4) . . ?
C17 C18 C19 119.6(4) . . ?
N2 C19 C18 121.7(3) . . ?
N2 C19 C20 117.7(3) . . ?
C18 C19 C20 120.5(4) . . ?
O5 S3 C26 105.8(2) . . ?
O5 S3 C25 107.4(2) . . ?
C26 S3 C25 96.6(2) . . ?

loop_
_geom_bond_atom_site_label_1
_geom_bond_atom_site_label_2
_geom_bond_distance
_geom_bond_site_symmetry_2
_geom_bond_publ_flag
Mn O1 2.098(3) . ?
Mn O2 2.114(3) . ?
Mn O4 2.175(3) . ?
Mn O3 2.187(3) . ?
Mn N2 2.352(3) . ?
Mn N1 2.374(3) . ?
Br1 C2 1.896(4) . ?
Br2 C4 1.908(4) . ?
Br3 C12 1.898(4) . ?
Br4 C14 1.894(4) . ?
S1 O3 1.501(3) . ?
S1 C21 1.777(6) . ?
S1 C22 1.786(6) . ?
S2 O4 1.517(3) . ?
S2 C23 1.771(4) . ?
S2 C24 1.784(5) . ?
O1 C1 1.285(4) . ?
O2 C11 1.290(5) . ?
N1 C9 1.334(5) . ?
N1 C6 1.370(5) . ?
N2 C19 1.324(5) . ?
N2 C16 1.375(4) . ?
C1 C2 1.394(5) . ?
C1 C6 1.449(5) . ?
C2 C3 1.403(5) . ?
C3 C4 1.357(6) . ?
C4 C5 1.416(5) . ?
C5 C7 1.410(6) . ?
C5 C6 1.422(5) . ?
C7 C8 1.359(6) . ?
C8 C9 1.408(6) . ?
C9 C10 1.488(6) . ?
C11 C12 1.399(5) . ?
C11 C16 1.449(5) . ?
C12 C13 1.391(5) . ?
C13 C14 1.367(6) . ?
C14 C15 1.421(5) . ?
C15 C16 1.407(5) . ?
C15 C17 1.419(6) . ?
C17 C18 1.366(6) . ?
C18 C19 1.423(5) . ?
C19 C20 1.500(5) . ?
S3 O5 1.500(3) . ?
S3 C26 1.769(4) . ?
S3 C25 1.787(5) . ?

loop_
_geom_torsion_atom_site_label_1
_geom_torsion_atom_site_label_2
_geom_torsion_atom_site_label_3
_geom_torsion_atom_site_label_4
_geom_torsion
_geom_torsion_site_symmetry_1
_geom_torsion_site_symmetry_2
_geom_torsion_site_symmetry_3
_geom_torsion_site_symmetry_4
_geom_torsion_publ_flag
C21 S1 O3 Mn -61.2(4) . . . . ?
C22 S1 O3 Mn 42.4(4) . . . . ?
C23 S2 O4 Mn -154.3(2) . . . . ?
C24 S2 O4 Mn 102.9(2) . . . . ?
Mn O1 C1 C2 178.5(3) . . . . ?
Mn O1 C1 C6 -1.6(5) . . . . ?
O1 C1 C2 C3 -179.3(4) . . . . ?
C6 C1 C2 C3 0.8(6) . . . . ?
O1 C1 C2 Br1 -0.4(5) . . . . ?
C6 C1 C2 Br1 179.6(3) . . . . ?
C1 C2 C3 C4 -0.2(6) . . . . ?
Br1 C2 C3 C4 -179.1(3) . . . . ?
C2 C3 C4 C5 -0.3(6) . . . . ?
C2 C3 C4 Br2 179.1(3) . . . . ?
C3 C4 C5 C7 -179.2(4) . . . . ?
Br2 C4 C5 C7 1.4(6) . . . . ?
C3 C4 C5 C6 0.3(6) . . . . ?
Br2 C4 C5 C6 -179.1(3) . . . . ?
C9 N1 C6 C5 0.4(6) . . . . ?
Mn N1 C6 C5 -177.9(3) . . . . ?
C9 N1 C6 C1 -179.7(4) . . . . ?
Mn N1 C6 C1 2.0(4) . . . . ?
C7 C5 C6 N1 -0.3(6) . . . . ?
C4 C5 C6 N1 -179.9(4) . . . . ?
C7 C5 C6 C1 179.8(4) . . . . ?
C4 C5 C6 C1 0.2(6) . . . . ?
O1 C1 C6 N1 -0.5(5) . . . . ?
C2 C1 C6 N1 179.4(3) . . . . ?
O1 C1 C6 C5 179.3(4) . . . . ?
C2 C1 C6 C5 -0.7(5) . . . . ?
C4 C5 C7 C8 179.1(4) . . . . ?
C6 C5 C7 C8 -0.4(6) . . . . ?
C5 C7 C8 C9 1.1(7) . . . . ?
C6 N1 C9 C8 0.2(6) . . . . ?
Mn N1 C9 C8 178.1(3) . . . . ?
C6 N1 C9 C10 178.6(4) . . . . ?
Mn N1 C9 C10 -3.5(6) . . . . ?
C7 C8 C9 N1 -1.0(7) . . . . ?
C7 C8 C9 C10 -179.3(4) . . . . ?
Mn O2 C11 C12 -177.6(3) . . . . ?
Mn O2 C11 C16 3.8(4) . . . . ?
O2 C11 C12 C13 174.6(4) . . . . ?
C16 C11 C12 C13 -6.6(5) . . . . ?
O2 C11 C12 Br3 -2.6(5) . . . . ?
C16 C11 C12 Br3 176.1(3) . . . . ?
C11 C12 C13 C14 2.2(6) . . . . ?
Br3 C12 C13 C14 179.4(3) . . . . ?
C12 C13 C14 C15 3.7(6) . . . . ?
C12 C13 C14 Br4 -175.1(3) . . . . ?
C13 C14 C15 C16 -4.4(5) . . . . ?
Br4 C14 C15 C16 174.4(3) . . . . ?
C13 C14 C15 C17 172.1(4) . . . . ?
Br4 C14 C15 C17 -9.0(5) . . . . ?
C19 N2 C16 C15 -4.7(5) . . . . ?
Mn N2 C16 C15 170.6(3) . . . . ?
C19 N2 C16 C11 174.7(3) . . . . ?
Mn N2 C16 C11 -10.0(4) . . . . ?
C17 C15 C16 N2 2.0(5) . . . . ?
C14 C15 C16 N2 178.9(3) . . . . ?
C17 C15 C16 C11 -177.3(3) . . . . ?
C14 C15 C16 C11 -0.4(5) . . . . ?
O2 C11 C16 N2 5.2(5) . . . . ?
C12 C11 C16 N2 -173.6(3) . . . . ?
O2 C11 C16 C15 -175.5(3) . . . . ?
C12 C11 C16 C15 5.7(5) . . . . ?
C16 C15 C17 C18 1.5(5) . . . . ?
C14 C15 C17 C18 -175.1(4) . . . . ?
C15 C17 C18 C19 -2.3(6) . . . . ?
C16 N2 C19 C18 3.8(5) . . . . ?
Mn N2 C19 C18 -170.4(3) . . . . ?
C16 N2 C19 C20 -175.0(3) . . . . ?
Mn N2 C19 C20 10.8(5) . . . . ?
C17 C18 C19 N2 -0.4(6) . . . . ?
C17 C18 C19 C20 178.4(4) . . . . ?
